data_2001258
loop_
_publ_author_name
'Chen, J.'
'Pokkuluri, P. R.'
'Scheffer, J. R.'
'Trotter, J.'

_publ_section_title
;
 Structure of dimethyl
 9-formyl-9,10-dihydro-9,10-ethenoanthracene-11,12-dicarboxylate
;
_journal_issue 11
_journal_name_full 'Acta Crystallographica Section C'
_journal_page_first 2018
_journal_page_last 2019
_journal_paper_doi 10.1107/S010827019300575X
_journal_volume 49
_journal_year 1993
_chemical_formula_moiety 'C21 H16 O5'
_chemical_formula_sum 'C21 H16 O5'
_chemical_formula_weight 348.35
_chemical_melting_point 445.0(10)
_chemical_name_systematic
;
Dimethyl 9-formyl-9,10-dihydro-9,10-ethenoanthracene-
11,12-dicarboxylate
;
_space_group_IT_number 2
_symmetry_cell_setting triclinic
_symmetry_space_group_name_Hall '-P 1'
_symmetry_space_group_name_H-M 'P -1'
_atom_type_scat_source IntTabIV
_cell_angle_alpha 108.880(10)
_cell_angle_beta 112.790(10)
_cell_angle_gamma 83.860(10)
_cell_formula_units_Z 2
_cell_length_a 10.1760(10)
_cell_length_b 12.075(2)
_cell_length_c 8.0770(10)
_cell_measurement_reflns_used 25
_cell_measurement_temperature 294
_cell_measurement_theta_max 42
_cell_measurement_theta_min 25
_cell_volume 865.6(2)
_computing_cell_refinement TEXSAN
_computing_data_collection 'TEXSAN (Molecular Structure Corporation, 1985)'
_computing_data_reduction TEXSAN
_computing_molecular_graphics TEXSAN
_computing_structure_refinement TEXSAN
_computing_structure_solution TEXSAN
_diffrn_ambient_temperature 294
_diffrn_measurement_device 'Rigaku AFC6S'
_diffrn_radiation_monochromator graphite
_diffrn_radiation_source xray_tube
_diffrn_radiation_type 'Copper K\a'
_diffrn_radiation_wavelength 1.5418
_diffrn_reflns_av_R_equivalents 0.022
_diffrn_reflns_limit_h_max 11
_diffrn_reflns_limit_h_min -12
_diffrn_reflns_limit_k_max 14
_diffrn_reflns_limit_k_min -15
_diffrn_reflns_limit_l_max 9
_diffrn_reflns_limit_l_min 0
_diffrn_reflns_number 3789
_diffrn_reflns_theta_max 77.7
_diffrn_standards_decay_% 1.7
_diffrn_standards_interval_count 150
_diffrn_standards_number 3
_exptl_absorpt_coefficient_mu 0.75
_exptl_absorpt_correction_T_max 1.00
_exptl_absorpt_correction_T_min 0.89
_exptl_absorpt_correction_type 'analytical (\y scans)'
_exptl_crystal_colour colourless
_exptl_crystal_density_diffrn 1.34
_exptl_crystal_description plate
_exptl_crystal_F_000 364
_exptl_crystal_size_max 0.3
_exptl_crystal_size_mid 0.2
_exptl_crystal_size_min 0.08
_refine_diff_density_max .17
_refine_diff_density_min -.16
_refine_ls_extinction_coef 1.15E-5
_refine_ls_extinction_method 'TEXSAN (Molecular Structure Corporation, 1985)'
_refine_ls_goodness_of_fit_obs 1.42
_refine_ls_hydrogen_treatment refall
_refine_ls_matrix_type full
_refine_ls_number_constraints 0
_refine_ls_number_parameters 300
_refine_ls_number_reflns 2045
_refine_ls_number_restraints 0
_refine_ls_R_factor_all .104
_refine_ls_R_factor_obs .040
_refine_ls_shift/esd_max .005
_refine_ls_structure_factor_coef F
_refine_ls_weighting_details 'w = 1/\s^2^(F)'
_refine_ls_weighting_scheme calc
_refine_ls_wR_factor_all .058
_refine_ls_wR_factor_obs .052
_reflns_number_observed 2045
_reflns_number_total 3520
_reflns_observed_criterion 3\s(I)
_cod_data_source_file br1045.cif
_cod_data_source_block RAJ9_1
_cod_depositor_comments
;
The following automatic conversions were performed:

'_chemical_melting_point' value '444-446K' was changed to '445.0(10)'
- the average value was taken and precision was estimated.

Automatic conversion script
Id: cif_fix_values 1646 2011-03-28 12:23:43Z adriana 

The following automatic conversions were performed:

'_chemical_melting_point' value '444-446K' was changed to '445.0(10)'
- the average value was taken and precision was estimated.

Automatic conversion script
Id: cif_fix_values 1715 2011-07-08 13:25:40Z adriana 

The following automatic conversions were performed:

'_refine_ls_weighting_scheme' value '1/\s^2^(F)' was changed to
'calc'. New tag '_refine_ls_weighting_details' was created. The value
of the new tag was set to 'w = 1/\s^2^(F)'.

Automatic conversion script
Id: cif_fix_values 3143 2015-03-26 13:38:13Z robertas 
;
_cod_database_code 2001258

loop_
_symmetry_equiv_pos_as_xyz
x,y,z
-x,-y,-z

loop_
_atom_site_aniso_label
_atom_site_aniso_U_11
_atom_site_aniso_U_22
_atom_site_aniso_U_33
_atom_site_aniso_U_12
_atom_site_aniso_U_13
_atom_site_aniso_U_23
? ? ? ? ? ? ?

loop_
_atom_site_label
_atom_site_fract_x
_atom_site_fract_y
_atom_site_fract_z
_atom_site_U_iso_or_equiv
C1 .1955(3) .1664(3) .7298(4) .052(2)
C2 .2588(4) .2185(3) .9235(5) .066(2)
C3 .3583(4) .3064(3) .9974(4) .067(2)
C4 .3998(3) .3443(2) .8796(4) .051(1)
C4A .3391(2) .2927(2) .6873(3) .039(1)
C5 .5464(3) .1897(2) .4027(4) .047(1)
C6 .5722(3) .0802(2) .2964(4) .056(2)
C7 .4724(3) -.0089(2) .2181(4) .057(2)
C8 .3428(3) .0092(2) .2424(4) .048(1)
C8A .3168(2) .1184(2) .3489(3) .037(1)
C9 .1823(2) .1564(2) .3940(3) .038(1)
C9A .2370(2) .2034(2) .6122(3) .039(1)
C10 .3710(2) .3221(2) .5377(3) .038(1)
C10A .4182(2) .2084(2) .4274(3) .038(1)
C11 .1287(2) .2652(2) .3291(3) .037(1)
C12 .2274(2) .3502(2) .4037(3) .038(1)
C13 -.0185(2) .2655(2) .1885(3) .042(1)
C14 -.2546(3) .3226(5) .1423(6) .090(3)
C15 .2111(3) .4657(2) .3725(3) .044(1)
C16 .0515(5) .5986(3) .2388(7) .082(3)
C17 .0736(3) .0590(2) .3183(4) .058(2)
O1 -.1080(2) .3205(2) .2685(2) .061(1)
O2 -.0504(2) .2194(2) .0216(3) .064(1)
O3 .0811(2) .48330(10) .2615(3) .063(1)
O4 .3063(2) .5364(2) .4437(3) .078(1)
O5 -.0499(2) .0713(2) .2678(5) .117(2)
H1 .125 .110 .679 .063(X)
H2 .235 .188 1.005 .074(X)
H3 .400 .343 1.132 .079(X)
H4 .472 .406 .932 .061(X)
H5 .613 .252 .457 .057(X)
H6 .666 .070 .280 .073(X)
H7 .495 -.091 .146 .054(X)
H8 .265 -.054 .183 .061(X)
H10 .447 .389 .593 .044(X)
H14A -.303 .369 .218 .133(X)
H14B -.248 .344 .035 .153(X)
H14C -.293 .239 .075 .204(X)
H16A -.062 .596 .152 .149(X)
H16B .079 .655 .346 .118(X)
H16C .121 .604 .186 .123(X)
H17 .115 -.026 .340 .045(X)

loop_
_geom_angle_atom_site_label_1
_geom_angle_atom_site_label_2
_geom_angle_atom_site_label_3
_geom_angle
_geom_angle_publ_flag
C2 C1 C9A 118.9(3) yes
C1 C2 C3 121.0(3) yes
C2 C3 C4 120.4(3) yes
C3 C4 C4A 119.4(3) yes
C4 C4A C9A 120.1(2) yes
C4 C4A C10 126.8(2) yes
C9A C4A C10 113.1(2) yes
C6 C5 C10A 119.0(2) yes
C5 C6 C7 120.7(3) yes
C6 C7 C8 120.7(2) yes
C7 C8 C8A 118.8(2) yes
C8 C8A C9 127.1(2) yes
C8 C8A C10A 120.2(2) yes
C9 C8A C10A 112.7(2) yes
C8A C9 C9A 104.9(2) yes
C8A C9 C11 106.2(2) yes
C8A C9 C17 113.7(2) yes
C9A C9 C11 104.7(2) yes
C9A C9 C17 110.8(2) yes
C11 C9 C17 115.6(2) yes
C1 C9A C4A 120.3(2) yes
C1 C9A C9 127.4(2) yes
C4A C9A C9 112.4(2) yes
C4A C10 C10A 105.6(2) yes
C4A C10 C12 105.5(2) yes
C10A C10 C12 106.5(2) yes
C5 C10A C8A 120.6(2) yes
C5 C10A C10 126.5(2) yes
C8A C10A C10 113.0(2) yes
C9 C11 C12 113.4(2) yes
C9 C11 C13 120.0(2) yes
C12 C11 C13 126.5(2) yes
C10 C12 C11 114.4(2) yes
C10 C12 C15 118.3(2) yes
C11 C12 C15 127.3(2) yes
C11 C13 O1 112.3(2) yes
C11 C13 O2 123.0(2) yes
O1 C13 O2 124.7(2) yes
C12 C15 O3 113.4(2) yes
C12 C15 O4 122.8(2) yes
O3 C15 O4 123.7(3) yes
C9 C17 O5 124.8(3) yes
C13 O1 C14 116.0(2) yes
C15 O3 C16 117.2(3) yes

loop_
_geom_bond_atom_site_label_1
_geom_bond_atom_site_label_2
_geom_bond_distance
_geom_bond_publ_flag
C1 C2 1.388(4) yes
C1 C9A 1.381(3) yes
C2 C3 1.364(5) yes
C3 C4 1.388(4) yes
C4 C4A 1.377(3) yes
C4A C9A 1.392(3) yes
C4A C10 1.516(3) yes
C5 C6 1.386(4) yes
C5 C10A 1.379(3) yes
C6 C7 1.373(4) yes
C7 C8 1.392(4) yes
C8 C8A 1.384(3) yes
C8A C9 1.536(3) yes
C8A C10A 1.391(3) yes
C9 C9A 1.549(3) yes
C9 C11 1.539(3) yes
C9 C17 1.507(3) yes
C10 C10A 1.519(3) yes
C10 C12 1.526(3) yes
C11 C12 1.333(3) yes
C11 C13 1.489(3) yes
C12 C15 1.477(3) yes
C13 O1 1.318(3) yes
C13 O2 1.203(3) yes
C14 O1 1.448(3) yes
C15 O3 1.320(3) yes
C15 O4 1.194(3) yes
C16 O3 1.448(4) yes
C17 O5 1.170(3) yes

loop_
_geom_contact_atom_site_label_1
_geom_contact_atom_site_label_2
_geom_contact_distance
_geom_contact_site_symmetry_1
_geom_contact_site_symmetry_2
_geom_contact_publ_flag
? ? ? ? ? ?

loop_
_geom_torsion_atom_site_label_1
_geom_torsion_atom_site_label_2
_geom_torsion_atom_site_label_3
_geom_torsion_atom_site_label_4
_geom_torsion
? ? ? ? ?
